data_2002890
loop_
_publ_author_name
Lyxell,D-G.
Bostrom,D.
Hashimoto,M.
Pettersson,L.

_publ_contact_author
;
     Dan-Goran Lyxell
     Umea Unversity
     Inorganic Chemistry
     S-90 187
     Umea
     Sweden
;
_publ_section_title
;
 Multicomponent Polyanions. 53. Structure of
 Tetrakis(trimethylammonium)
 Tetra-\m-oxo-bis(triaquahexadecaoxo(trioxophenylphosphato)hexamolybdate)
 Dihydrate,
 [NH(CH~3~)~3~]~4~[{(C~6~H~5~P)Mo~6~O~21~(H~2~O)~3~}~2~].2H~2~O
;
_journal_issue 4
_journal_name_full 'Acta Crystallographica Section B'
_journal_page_first 424
_journal_page_last 430
_journal_paper_doi 10.1107/S010876819701776X
_journal_volume 54
_journal_year 1998
_chemical_formula_analytical 'C24 H66 N4 O50 Mo12 P2 '
_chemical_formula_sum 'C24 H66 Mo12 N4 O50 P2'
_chemical_formula_weight 2424.0
_space_group_IT_number 14
_symmetry_cell_setting monoclinic
_symmetry_space_group_name_Hall '-P 2yn'
_symmetry_space_group_name_H-M 'P 1 21/n 1'
_audit_creation_method from_xtal_archive_file_using_CIFIO
_cell_angle_alpha 90.00000
_cell_angle_beta 94.37(3)
_cell_angle_gamma 90.00000
_cell_formula_units_Z 2
_cell_length_a 11.211(5)
_cell_length_b 12.862(3)
_cell_length_c 23.050(10)
_cell_measurement_reflns_used 19
_cell_measurement_temperature 293
_cell_measurement_theta_max 10.5
_cell_measurement_theta_min 9.0
_cell_volume 3314(2)
_computing_data_reduction xtal_DIFDAT_SORTRF_ADDREF
_computing_molecular_graphics xtal_ORTEP
_computing_publication_material xtal_BONDLA_CIFIO
_computing_structure_refinement xtal_CRYLSQ
_computing_structure_solution xtal_GENEV_GENSIN_GENTAN
_diffrn_ambient_temperature 293
_diffrn_measurement_device 'Syntex R3'
_diffrn_measurement_method \q-2\q
_diffrn_radiation_monochromator graphite
_diffrn_radiation_source xray_tube
_diffrn_radiation_type MoK\a
_diffrn_radiation_wavelength .71073
_diffrn_reflns_av_R_equivalents .012
_diffrn_reflns_av_sigmaI/netI .016
_diffrn_reflns_limit_h_max 16
_diffrn_reflns_limit_h_min 0
_diffrn_reflns_limit_k_max 19
_diffrn_reflns_limit_k_min -10
_diffrn_reflns_limit_l_max 34
_diffrn_reflns_limit_l_min -34
_diffrn_reflns_number 14937
_diffrn_reflns_reduction_process equatorial_monochr_Lp
_diffrn_reflns_theta_max 32.58
_diffrn_reflns_theta_min 1.81
_diffrn_standards_decay_% 2.3
_diffrn_standards_interval_count 50
_diffrn_standards_number 3
_exptl_absorpt_coefficient_mu 2.34
_exptl_absorpt_correction_T_max 1.000
_exptl_absorpt_correction_T_min .740
_exptl_absorpt_correction_type psi-scan
_exptl_crystal_colour colourless
_exptl_crystal_density_diffrn 2.429
_exptl_crystal_density_meas ?
_exptl_crystal_description tabular
_exptl_crystal_F_000 2344
_exptl_crystal_size_max .4
_exptl_crystal_size_mid .2
_exptl_crystal_size_min .1
_refine_diff_density_max 1.618
_refine_diff_density_min -1.165
_refine_ls_abs_structure_details none
_refine_ls_abs_structure_Flack 0
_refine_ls_extinction_coef 18E2(2)
_refine_ls_extinction_method Zachariasen
_refine_ls_goodness_of_fit_all 1.189
_refine_ls_goodness_of_fit_obs 1.12
_refine_ls_hydrogen_treatment 'H atoms not located'
_refine_ls_matrix_type full
_refine_ls_number_constraints 0
_refine_ls_number_parameters 416
_refine_ls_number_reflns 9722
_refine_ls_number_restraints 0
_refine_ls_R_factor_all .049
_refine_ls_R_factor_obs .037
_refine_ls_shift/esd_max .002
_refine_ls_structure_factor_coef F
_refine_ls_weighting_details 'w = 1/[\s^2^(F) + 17.7 + 0.181F -45.8sin\q]'
_refine_ls_weighting_scheme calc
_refine_ls_wR_factor_all .07
_refine_ls_wR_factor_obs .059
_reflns_number_observed 9763
_reflns_number_total 12059
_reflns_observed_criterion refl_observed_if_I____>3.0_sigma(I___)
_cod_data_source_file ab0384.cif
_cod_data_source_block phenno
_cod_depositor_comments
;
 Removing duplicate rows from the ATOM_TYPE loop.

 Antanas Vaitkus,
 2018-08-07

 Adding the _atom_site_type_symbol data item.

 Antanas Vaitkus,
 2018-08-07

The following automatic conversions were performed:

'_refine_ls_weighting_scheme' value 'w = 1/[\s^2^(F) + 17.7 + 0.181F
-45.8sin\q]' was changed to 'calc'. New tag
'_refine_ls_weighting_details' was created. The value of the new tag
was set to 'w = 1/[\s^2^(F) + 17.7 + 0.181F -45.8sin\q]'.

Automatic conversion script
Id: cif_fix_values 3143 2015-03-26 13:38:13Z robertas 
;
_cod_original_sg_symbol_H-M 'P 21/n'
_cod_original_formula_sum 'C24 H66 N4 O50 Mo12 P2 '
_cod_database_code 2002890

loop_
_symmetry_equiv_pos_as_xyz
+x,+y,+z
1/2-x,1/2+y,1/2-z
-x,-y,-z
1/2+x,1/2-y,1/2+z

loop_
_atom_site_aniso_label
_atom_site_aniso_U_11
_atom_site_aniso_U_22
_atom_site_aniso_U_33
_atom_site_aniso_U_12
_atom_site_aniso_U_13
_atom_site_aniso_U_23
Mo1 .01990(10) .0352(2) .01800(10) -.00520(10) .00060(10) -.00530(10)
Mo2 .01720(10) .02510(10) .01890(10) -.00147(9) .00141(9) -.00290(10)
Mo3 .02130(10) .02270(10) .02380(10) -.00330(10) .00030(10) -.00160(10)
Mo4 .0277(2) .01950(10) .0315(2) -.00550(10) .00540(10) -.00360(10)
Mo5 .02170(10) .01590(10) .02090(10) -.00122(9) .00440(10) .00072(9)
Mo6 .01710(10) .02490(10) .02170(10) -.00070(10) -.00113(9) .00160(10)
P .0177(3) .0187(3) .0159(3) -.0016(3) .0001(3) .0028(3)
O12 .0190(10) .0340(10) .0230(10) -.0030(10) -.0009(9) -.0080(10)
O16 .0200(10) .0330(10) .0220(10) -.0060(10) .0005(9) -.0050(10)
O23 .0160(10) .0260(10) .0230(10) -.0010(9) -.0017(9) -.0030(10)
O34 .0290(10) .0200(10) .035(2) -.0040(10) .0070(10) .0010(10)
O45 .0320(10) .0280(10) .0240(10) -.0080(10) .0060(10) -.0050(10)
O56 .0240(10) .0210(10) .0300(10) .0022(9) .0000(10) -.0010(10)
O1 .043(2) .062(3) .031(2) -.006(2) .004(2) .013(2)
O1' .034(2) .053(2) .038(2) -.012(2) .0040(10) -.026(2)
O2 .042(2) .040(2) .0240(10) -.0080(10) .0100(10) .0000(10)
O2' .0240(10) .034(2) .045(2) .0050(10) .0000(10) -.0070(10)
O3 .034(2) .034(2) .031(2) -.0080(10) .0050(10) .0040(10)
O3' .030(2) .039(2) .040(2) -.0060(10) -.0080(10) -.011(2)
O4 .042(2) .0190(10) .076(3) .0020(10) .009(2) .000(2)
O4' .053(2) .054(3) .034(2) -.022(2) .002(2) -.012(2)
O5 .0330(10) .0290(10) .032(2) -.0030(10) .0130(10) .0010(10)
O5' .0280(10) .0190(10) .0270(10) .0034(9) .0020(10) .0010(10)
O6 .035(2) .041(2) .042(2) .0030(10) -.005(2) .017(2)
O6' .0210(10) .048(2) .041(2) -.0070(10) .0010(10) -.004(2)
O2aq .0280(10) .035(2) .029(2) -.0040(10) .0010(10) .0070(10)
O34aq .0290(10) .0240(10) .0270(10) -.0030(10) -.0030(10) .0050(10)
O5aq .050(2) .0210(10) .049(2) .0030(10) .001(2) .0010(10)
O16P .0190(10) .0230(10) .0220(10) -.0033(9) -.0003(9) -.0015(9)
O23P .0170(10) .0230(10) .0260(10) -.0022(9) -.0039(9) .0017(9)
O45P .0230(10) .0180(10) .0200(10) -.0055(9) .0030(9) .0021(8)
O1w .042(2) .058(3) .075(4) -.013(2) -.003(2) -.006(3)
N1 .045(3) .055(3) .039(3) .019(2) -.003(2) .013(2)
N2 .097(6) .050(3) .038(3) -.007(4) -.008(3) -.010(2)
C1 .0230(10) .025(2) .025(2) -.0010(10) .0030(10) .0100(10)
C2 .031(2) .045(3) .042(3) .013(2) .013(2) .028(2)
C3 .053(3) .058(4) .054(4) .023(3) .014(3) .034(3)
C4 .051(3) .061(4) .053(4) .011(3) .008(3) .040(4)
C5 .052(3) .048(3) .028(2) -.002(2) .011(2) .020(2)
C6 .036(2) .034(2) .025(2) -.001(2) .006(2) .006(2)
C11 .058(4) .083(6) .060(5) -.001(4) .007(4) .005(5)
C21 .073(6) .120(9) .034(3) .039(6) -.002(3) -.010(4)
C31 .068(6) .072(6) .089(8) .000(5) -.007(5) .030(6)
C12 .26(3) .041(5) .120(10) -.008(9) -.10(2) .018(6)
C22 .27(3) .120(10) .052(6) -.13(2) -.020(10) .006(7)
C32 .14(2) .31(4) .100(10) .14(2) -.030(10) -.08(2)

loop_
_atom_site_label
_atom_site_type_symbol
_atom_site_fract_x
_atom_site_fract_y
_atom_site_fract_z
_atom_site_U_iso_or_equiv
_atom_site_thermal_displace_type
_atom_site_calc_flag
_atom_site_calc_attached_atom
Mo1 Mo .60267(3) -.02607(3) .32540(2) .02440(10) Uani ? ?
Mo2 Mo .90916(3) .03211(3) .388420(10) .02040(10) Uani ? ?
Mo3 Mo .94724(3) .25190(3) .46273(2) .02270(10) Uani ? ?
Mo4 Mo .70864(3) .34569(3) .53612(2) .02610(10) Uani ? ?
Mo5 Mo .48896(3) .16967(2) .535110(10) .01930(10) Uani ? ?
Mo6 Mo .37143(3) .07516(3) .39245(2) .02140(10) Uani ? ?
P P .65386(8) .19398(7) .41274(4) .0175(3) Uani ? ?
O12 O .7615(3) -.0240(3) .35730(10) .0250(10) Uani ? ?
O16 O .4372(3) -.0293(3) .34400(10) .0250(10) Uani ? ?
O23 O .9922(2) .1102(2) .45150(10) .0220(10) Uani ? ?
O34 O .8234(3) .3460(2) .4790(2) .0280(10) Uani ? ?
O45 O .5973(3) .2641(3) .5762(2) .0280(10) Uani ? ?
O56 O .3930(3) .1463(2) .4666(2) .0250(10) Uani ? ?
O1 O .6028(5) .0667(5) .2733(2) .045(2) Uani ? ?
O1' O .5987(4) -.1390(4) .2868(2) .042(2) Uani ? ?
O2 O .9485(4) .1011(3) .3302(2) .035(2) Uani ? ?
O2' O .9972(3) -.0769(3) .3889(2) .034(2) Uani ? ?
O3 O .9971(4) .3107(3) .4026(2) .033(2) Uani ? ?
O3' O 1.0541(4) .2800(3) .5172(2) .037(2) Uani ? ?
O4 O .6221(4) .4495(3) .5144(3) .045(2) Uani ? ?
O4' O .7949(5) .3878(4) .5958(2) .047(2) Uani ? ?
O5 O .3914(3) .1454(3) .5875(2) .0310(10) Uani ? ?
O5' O .5770(3) .0593(2) .54030(10) .0250(10) Uani ? ?
O6 O .3544(4) .1762(4) .3453(2) .040(2) Uani ? ?
O6' O .2309(3) .0274(4) .3944(2) .037(2) Uani ? ?
O2aq O .8249(3) -.0310(3) .4736(2) .0310(10) Uani ? ?
O34aq O .8339(3) .1723(3) .5411(2) .0270(10) Uani ? ?
O5aq O .3930(5) .3294(3) .5183(2) .040(2) Uani ? ?
O16P O .5797(3) .0964(2) .39640(10) .0210(10) Uani ? ?
O23P O .7884(3) .1703(2) .41330(10) .0220(10) Uani ? ?
O45P O .6197(3) .2330(2) .47230(10) .0200(10) Uani ? ?
O1w O .2427(5) .3710(5) .4240(3) .059(3) Uani ? ?
N1 N .1732(5) .3110(5) .2251(3) .047(3) Uani ? ?
N2 N .8394(9) .6343(6) .3790(3) .063(4) Uani ? ?
C1 C .6165(4) .2969(3) .3629(2) .0240(10) Uani ? ?
C2 C .5237(5) .3640(5) .3751(3) .039(2) Uani ? ?
C3 C .4860(7) .4413(7) .3351(4) .054(4) Uani ? ?
C4 C .5423(7) .4513(7) .2839(4) .055(4) Uani ? ?
C5 C .6354(6) .3849(5) .2716(3) .042(3) Uani ? ?
C6 C .6730(5) .3083(4) .3115(2) .031(2) Uani ? ?
C11 C .2949(9) .3110(10) .2033(5) .067(5) Uani ? ?
C21 C .1700(10) .3680(10) .2811(4) .076(6) Uani ? ?
C31 C .1290(10) .2030(10) .2287(6) .077(6) Uani ? ?
C12 C .879(3) .5300(9) .3832(8) .150(10) Uani ? ?
C22 C .921(3) .699(2) .3462(6) .150(10) Uani ? ?
C32 C .723(2) .652(3) .3490(10) .19(2) Uani ? ?

loop_
_atom_type_symbol
_atom_type_description
_atom_type_scat_dispersion_real
_atom_type_scat_dispersion_imag
_atom_type_scat_source
Mo ? -1.825 .688 Int._Tables_Vol_IV_Tables_2.2B_and_2.3.1
P ? .09 .095 Int._Tables_Vol_IV_Tables_2.2B_and_2.3.1
O ? .008 .006 Int._Tables_Vol_IV_Tables_2.2B_and_2.3.1
C ? .002 .002 Int._Tables_Vol_IV_Tables_2.2B_and_2.3.1
N ? .004 .003 Int._Tables_Vol_IV_Tables_2.2B_and_2.3.1
H ? 0 0 Int._Tables_Vol_IV_Tables_2.2B_and_2.3.1

loop_
_geom_angle_atom_site_label_1
_geom_angle_atom_site_label_2
_geom_angle_atom_site_label_3
_geom_angle_site_symmetry_1
_geom_angle_site_symmetry_2
_geom_angle_site_symmetry_3
_geom_angle
O12 Mo1 O16 . . . 144.20(10)
O12 Mo1 O1 . . . 102.5(2)
O12 Mo1 O1' . . . 101.7(2)
O12 Mo1 O5 . . 3_656 74.30(10)
O12 Mo1 O16P . . . 82.30(10)
O16 Mo1 O1 . . . 103.0(2)
O16 Mo1 O1' . . . 96.3(2)
O16 Mo1 O5 . . 3_656 77.20(10)
O16 Mo1 O16P . . . 72.30(10)
O1 Mo1 O1' . . . 103.5(2)
O1 Mo1 O5 . . 3_656 172.5(2)
O1 Mo1 O16P . . . 91.6(2)
O1' Mo1 O5 . . 3_656 84.0(2)
O1' Mo1 O16P . . . 163.0(2)
O5 Mo1 O16P 3_656 . . 81.20(10)
O12 Mo2 O23 . . . 146.50(10)
O12 Mo2 O2 . . . 99.9(2)
O12 Mo2 O2' . . . 100.2(2)
O12 Mo2 O2aq . . . 78.10(10)
O12 Mo2 O23P . . . 82.90(10)
O23 Mo2 O2 . . . 100.5(2)
O23 Mo2 O2' . . . 100.1(2)
O23 Mo2 O2aq . . . 76.00(10)
O23 Mo2 O23P . . . 71.10(10)
O2 Mo2 O2' . . . 104.4(2)
O2 Mo2 O2aq . . . 166.7(2)
O2 Mo2 O23P . . . 89.2(2)
O2' Mo2 O2aq . . . 88.9(2)
O2' Mo2 O23P . . . 165.2(2)
O2aq Mo2 O23P . . . 77.50(10)
O23 Mo3 O34 . . . 146.80(10)
O23 Mo3 O3 . . . 101.9(2)
O23 Mo3 O3' . . . 97.2(2)
O23 Mo3 O34aq . . . 82.00(10)
O23 Mo3 O23P . . . 72.50(10)
O34 Mo3 O3 . . . 99.6(2)
O34 Mo3 O3' . . . 101.6(2)
O34 Mo3 O34aq . . . 72.50(10)
O34 Mo3 O23P . . . 80.70(10)
O3 Mo3 O3' . . . 104.4(2)
O3 Mo3 O34aq . . . 168.6(2)
O3 Mo3 O23P . . . 95.1(2)
O3' Mo3 O34aq . . . 85.5(2)
O3' Mo3 O23P . . . 159.6(2)
O34aq Mo3 O23P . . . 75.80(10)
O34 Mo4 O45 . . . 146.00(10)
O34 Mo4 O4 . . . 101.2(2)
O34 Mo4 O4' . . . 100.7(2)
O34 Mo4 O34aq . . . 69.30(10)
O34 Mo4 O45P . . . 80.70(10)
O45 Mo4 O4 . . . 101.2(2)
O45 Mo4 O4' . . . 97.7(2)
O45 Mo4 O34aq . . . 83.10(10)
O45 Mo4 O45P . . . 71.90(10)
O4 Mo4 O4' . . . 105.2(3)
O4 Mo4 O34aq . . . 165.2(2)
O4 Mo4 O45P . . . 95.7(2)
O4' Mo4 O34aq . . . 88.1(2)
O4' Mo4 O45P . . . 158.2(2)
O34aq Mo4 O45P . . . 72.00(10)
O45 Mo5 O56 . . . 145.40(10)
O45 Mo5 O5aq . . . 78.0(2)
O45 Mo5 O45P . . . 71.00(10)
O45 Mo5 O5 . . . 100.5(2)
O45 Mo5 O5' . . . 98.6(2)
O56 Mo5 O5aq . . . 76.8(2)
O56 Mo5 O45P . . . 83.00(10)
O56 Mo5 O5 . . . 102.0(2)
O56 Mo5 O5' . . . 102.50(10)
O5aq Mo5 O45P . . . 83.80(10)
O5aq Mo5 O5 . . . 88.1(2)
O5aq Mo5 O5' . . . 170.6(2)
O45P Mo5 O5 . . . 169.20(10)
O45P Mo5 O5' . . . 86.90(10)
O5 Mo5 O5' . . . 101.1(2)
O16 Mo6 O56 . . . 144.30(10)
O16 Mo6 O5' . . 3_656 77.60(10)
O16 Mo6 O6 . . . 101.1(2)
O16 Mo6 O6' . . . 99.2(2)
O16 Mo6 O16P . . . 71.40(10)
O56 Mo6 O5' . . 3_656 76.10(10)
O56 Mo6 O6 . . . 101.7(2)
O56 Mo6 O6' . . . 101.7(2)
O56 Mo6 O16P . . . 81.60(10)
O5' Mo6 O6 3_656 . . 172.2(2)
O5' Mo6 O6' 3_656 . . 84.2(2)
O5' Mo6 O16P 3_656 . . 82.30(10)
O6 Mo6 O6' . . . 103.6(2)
O6 Mo6 O16P . . . 89.9(2)
O6' Mo6 O16P . . . 164.9(2)
O16P P O23P . . . 110.6(2)
O16P P O45P . . . 108.6(2)
O16P P C1 . . . 110.6(2)
O23P P O45P . . . 111.6(2)
O23P P C1 . . . 109.6(2)
O45P P C1 . . . 105.8(2)
Mo1 O12 Mo2 . . . 158.4(2)
Mo1 O16 Mo6 . . . 121.9(2)
Mo2 O23 Mo3 . . . 118.50(10)
Mo3 O34 Mo4 . . . 132.5(2)
Mo4 O45 Mo5 . . . 121.3(2)
Mo5 O56 Mo6 . . . 148.0(2)
Mo1 O5 Mo5 . 3_656 3_656 133.6(2)
Mo6 O5' Mo5 . 3_656 3_656 139.1(2)
Mo3 O34aq Mo4 . . . 85.40(10)
Mo1 O16P Mo6 . . . 93.30(10)
Mo1 O16P P . . . 130.2(2)
Mo6 O16P P . . . 128.5(2)
Mo2 O23P Mo3 . . . 91.60(10)
Mo2 O23P P . . . 137.4(2)
Mo3 O23P P . . . 129.6(2)
Mo4 O45P Mo5 . . . 95.20(10)
Mo4 O45P P . . . 131.9(2)
Mo5 O45P P . . . 131.6(2)
P C1 C2 . . . 118.1(4)
P C1 C6 . . . 121.8(3)
C2 C1 C6 . . . 120.1(4)
C1 C2 C3 . . . 119.8(6)
C2 C3 C4 . . . 119.5(7)
C3 C4 C5 . . . 120.8(7)
C4 C5 C6 . . . 119.5(6)
C1 C6 C5 . . . 120.2(5)
C12 N2 C22 . . . 111(2)
C12 N2 C32 . . . 117(2)
C22 N2 C32 . . . 104(2)
C11 N1 C21 . . . 112.2(7)
C11 N1 C31 . . . 109.5(8)
C21 N1 C31 . . . 112.6(9)

loop_
_geom_bond_atom_site_label_1
_geom_bond_atom_site_label_2
_geom_bond_site_symmetry_2
_geom_bond_distance
_geom_bond_publ_flag
Mo1 O12 . 1.874(3) yes
Mo1 O16 . 1.936(3) yes
Mo1 O1 . 1.692(5) yes
Mo1 O1' . 1.702(5) yes
Mo1 O5 3_656 2.523(4) yes
Mo1 O16P . 2.300(3) yes
Mo2 O12 . 1.897(3) yes
Mo2 O23 . 1.945(3) yes
Mo2 O2 . 1.696(4) yes
Mo2 O2' . 1.714(4) yes
Mo2 O2aq . 2.384(4) yes
Mo2 O23P . 2.332(3) yes
Mo3 O23 . 1.914(3) yes
Mo3 O34 . 1.902(3) yes
Mo3 O3 . 1.709(4) yes
Mo3 O3' . 1.707(4) yes
Mo3 O34aq . 2.506(4) yes
Mo3 O23P . 2.294(3) yes
Mo4 O34 . 1.909(4) yes
Mo4 O45 . 1.921(4) yes
Mo4 O4 . 1.703(4) yes
Mo4 O4' . 1.709(5) yes
Mo4 O34aq . 2.634(3) yes
Mo4 O45P . 2.243(3) yes
Mo5 O45 . 1.916(3) yes
Mo5 O56 . 1.866(3) yes
Mo5 O5aq . 2.338(4) yes
Mo5 O45P . 2.286(3) yes
Mo5 O5 . 1.719(4) yes
Mo5 O5' . 1.728(3) yes
Mo6 O16 . 1.929(3) yes
Mo6 O56 . 1.938(4) yes
Mo6 O5' 3_656 2.365(3) yes
Mo6 O6 . 1.695(5) yes
Mo6 O6' . 1.694(4) yes
Mo6 O16P . 2.346(3) yes
P O16P . 1.537(3) yes
P O23P . 1.538(3) yes
P O45P . 1.538(3) yes
P C1 . 1.782(4) yes
C1 C2 . 1.397(7) yes
C1 C6 . 1.393(7) yes
C2 C3 . 1.400(10) yes
C3 C4 . 1.390(10) yes
C4 C5 . 1.390(10) yes
C5 C6 . 1.391(8) yes
N2 C12 . 1.42(2) yes
N2 C22 . 1.49(2) yes
N2 C32 . 1.45(3) yes
N1 C11 . 1.490(10) yes
N1 C21 . 1.490(10) yes
N1 C31 . 1.480(10) yes

loop_
_geom_contact_atom_site_label_1
_geom_contact_atom_site_label_2
_geom_contact_distance
_geom_contact_site_symmetry_1
_geom_contact_site_symmetry_2
Mo1 Mo2 3.7040(10) . .
Mo1 Mo5 3.9130(10) . 3_656
Mo1 Mo6 3.3790(10) . .
Mo1 P 3.4950(10) . .
Mo1 O45 4.507(4) . 3_656
Mo1 O56 4.712(4) . .
Mo1 O56 5.034(4) . 3_656
Mo1 O2 4.202(5) . .
Mo1 O2' 4.598(4) . .
Mo1 O5' 5.103(4) . .
Mo1 O5' 3.844(4) . 3_656
Mo1 O6 3.863(5) . .
Mo1 O6' 4.624(4) . .
Mo1 O2aq 4.072(4) . .
Mo1 O5aq 5.309(5) . 3_656
Mo1 O23P 3.765(3) . .
Mo1 O45P 4.745(3) . .
Mo1 C1 4.243(4) . .
Mo1 C5 3.991(7) . 2_645
Mo1 C6 4.389(5) . .
Mo2 Mo3 3.3161(8) . .
Mo2 P 3.6170(10) . .
Mo2 O23 4.192(3) . 3_756
Mo2 O34 4.679(3) . .
Mo2 O1 4.200(5) . .
Mo2 O1' 4.605(5) . .
Mo2 O2' 5.193(5) . 3_756
Mo2 O3 3.724(4) . .
Mo2 O3' 4.570(5) . 3_756
Mo2 O3' 4.570(5) . .
Mo2 O5 4.142(4) . 3_656
Mo2 O5' 5.313(4) . .
Mo2 O6' 3.600(4) . 1_655
Mo2 O2aq 4.191(4) . 3_756
Mo2 O34aq 4.099(4) . .
Mo2 O34aq 4.139(4) . 3_756
Mo2 O16P 3.803(3) . .
Mo2 O45P 4.680(3) . .
Mo2 C4 4.180(9) . 2_645
Mo2 C5 4.142(6) . 2_645
Mo3 Mo4 3.4870(10) . .
Mo3 P 3.482(2) . .
Mo3 O12 4.698(3) . .
Mo3 O23 5.085(3) . 3_756
Mo3 O45 4.881(4) . .
Mo3 O56 5.173(4) . 1_655
Mo3 O2 3.620(4) . .
Mo3 O2' 4.609(4) . .
Mo3 O2' 4.103(5) . 3_756
Mo3 O4 4.671(5) . .
Mo3 O4' 4.023(5) . .
Mo3 O5' 5.262(4) . .
Mo3 O6' 4.658(4) . 1_655
Mo3 O2aq 3.903(4) . .
Mo3 O2aq 4.023(4) . 3_756
Mo3 O5aq 5.160(5) . 1_655
Mo3 O16P 4.728(3) . .
Mo3 O45P 3.704(3) . .
Mo3 C1 4.253(4) . .
Mo4 Mo5 3.3441(9) . .
Mo4 P 3.4650(10) . .
Mo4 O16 5.250(4) . 3_656
Mo4 O23 4.902(3) . .
Mo4 O56 4.560(3) . .
Mo4 O2' 4.995(4) . 3_756
Mo4 O3 4.652(4) . .
Mo4 O3' 4.019(4) . .
Mo4 O4 4.625(5) . 3_666
Mo4 O5 4.619(4) . .
Mo4 O5' 3.972(3) . .
Mo4 O6' 5.087(5) . 3_656
Mo4 O2aq 5.248(4) . .
Mo4 O5aq 3.538(5) . .
Mo4 O5aq 4.485(4) . 3_666
Mo4 O16P 4.694(3) . .
Mo4 O23P 3.780(3) . .
Mo4 C1 4.096(5) . .
Mo4 C2 4.117(6) . .
Mo5 Mo6 3.8415(8) . 3_656
Mo5 Mo6 3.6560(10) . .
Mo5 P 3.502(2) . .
Mo5 O12 4.314(3) . 3_656
Mo5 O16 5.089(4) . .
Mo5 O16 3.370(3) . 3_656
Mo5 O34 4.649(4) . .
Mo5 O56 4.276(3) . 3_656
Mo5 O1' 4.311(5) . 3_656
Mo5 O3' 5.065(4) . 1_455
Mo5 O4 5.160(4) . 3_666
Mo5 O4 3.940(4) . .
Mo5 O4' 4.568(6) . .
Mo5 O5 5.175(4) . 3_656
Mo5 O5' 3.471(3) . 3_656
Mo5 O6 4.518(5) . .
Mo5 O6' 4.260(4) . 3_656
Mo5 O6' 4.562(4) . .
Mo5 O2aq 3.937(4) . 3_656
Mo5 O2aq 4.866(4) . .
Mo5 O34aq 3.859(4) . .
Mo5 O16P 3.870(3) . 3_656
Mo5 O16P 3.555(3) . .
Mo5 O23P 4.537(3) . .
Mo5 O45P 5.321(3) . 3_656
Mo6 P 3.515(2) . .
Mo6 O12 4.685(4) . .
Mo6 O23 4.584(3) . 1_455
Mo6 O45 4.432(4) . 3_656
Mo6 O56 4.933(3) . 3_656
Mo6 O1 3.920(5) . .
Mo6 O1' 4.577(5) . .
Mo6 O2 4.859(5) . 1_455
Mo6 O2' 4.624(4) . 1_455
Mo6 O3 5.196(4) . 1_455
Mo6 O5 3.892(4) . 3_656
Mo6 O5 4.574(4) . .
Mo6 O5' 3.971(4) . .
Mo6 O2aq 3.968(4) . 3_656
Mo6 O34aq 4.278(4) . 3_656
Mo6 O5aq 4.365(5) . .
Mo6 O23P 4.820(3) . .
Mo6 O45P 5.038(3) . 3_656
Mo6 O45P 3.805(3) . .
Mo6 C1 4.054(4) . .
Mo6 C2 4.121(6) . .
P O12 3.345(4) . .
P O16 4.009(3) . .
P O23 3.979(3) . .
P O34 3.054(4) . .
P O45 3.971(4) . .
P O56 5.234(4) . 3_656
P O56 3.320(4) . .
P O1 3.613(5) . .
P O1' 5.184(5) . .
P O2 4.113(5) . .
P O2' 5.251(4) . .
P O3 4.153(4) . .
P O3' 5.051(4) . .
P O4 4.067(5) . .
P O4' 5.051(5) . .
P O5 4.394(4) . 3_656
P O5 5.204(5) . .
P O5' 4.349(3) . 3_656
P O5' 3.574(4) . .
P O6 3.598(5) . .
P O6' 5.191(4) . .
P O6' 5.353(5) . 3_656
P O2aq 3.689(4) . .
P O34aq 3.464(4) . .
P O5aq 4.312(5) . .
P C2 2.733(6) . .
P C3 4.043(8) . .
P C4 4.558(9) . .
P C5 4.069(6) . .
P C6 2.781(5) . .
O12 O16 3.626(4) . .
O12 O23 5.141(5) . 3_756
O12 O23 3.678(4) . .
O12 O34 5.543(5) . .
O12 O45 5.385(5) . 3_656
O12 O56 4.799(5) . 3_656
O12 O56 5.459(5) . .
O12 O1 2.783(6) . .
O12 O1' 2.775(6) . .
O12 O2 2.753(6) . .
O12 O2' 2.771(5) . .
O12 O3 5.117(5) . .
O12 O3' 6.149(6) . .
O12 O3' 4.752(6) . 3_756
O12 O5 2.706(5) . 3_656
O12 O5' 4.955(5) . .
O12 O5' 4.642(5) . 3_656
O12 O6 5.230(6) . .
O12 O6' 5.718(6) . 3_656
O12 O6' 6.110(5) . .
O12 O6' 5.309(5) . 1_655
O12 O2aq 5.870(5) . 3_756
O12 O2aq 2.722(5) . .
O12 O34aq 4.947(5) . .
O12 O34aq 5.299(5) . 3_756
O12 O5aq 5.236(6) . 3_656
O12 O16P 2.765(4) . .
O12 O23P 2.819(5) . .
O12 O45P 4.598(5) . .
O12 C1 4.442(5) . .
O12 C4 4.075(9) . 2_645
O12 C5 3.471(7) . 2_645
O12 C6 4.496(6) . .
O12 C6 4.555(6) . 2_645
O16 O23 6.011(5) . 1_455
O16 O45 3.572(5) . 3_656
O16 O56 3.681(5) . .
O16 O56 4.866(5) . 3_656
O16 O1 2.844(6) . .
O16 O1' 2.715(6) . .
O16 O2 6.005(6) . .
O16 O2 5.715(6) . 1_455
O16 O2' 5.153(5) . 1_455
O16 O3 6.143(6) . 2_645
O16 O4' 6.097(6) . 4_454
O16 O4' 5.523(7) . 3_656
O16 O5 6.104(6) . .
O16 O5 2.821(5) . 3_656
O16 O5' 2.712(5) . 3_656
O16 O5' 4.811(5) . .
O16 O6 2.802(6) . .
O16 O6' 2.763(5) . .
O16 O2aq 5.367(5) . 3_656
O16 O2aq 5.083(5) . .
O16 O34aq 4.566(5) . 3_656
O16 O5aq 5.262(6) . 3_656
O16 O5aq 6.162(6) . .
O16 O16P 6.063(5) . 3_656
O16 O16P 2.516(4) . .
O16 O23P 4.867(4) . .
O16 O45P 5.060(5) . 3_656
O16 O45P 4.838(4) . .
O16 C1 4.658(5) . .
O16 C2 5.191(7) . .
O16 C6 5.169(6) . .
O23 O23 3.607(4) . 3_756
O23 O34 3.657(5) . .
O23 O45 5.807(5) . .
O23 O56 4.505(5) . 1_655
O23 O56 5.861(5) . 3_656
O23 O1 5.788(6) . .
O23 O2 5.714(5) . 3_756
O23 O2 2.804(5) . .
O23 O2' 3.698(6) . 3_756
O23 O2' 2.809(5) . .
O23 O3 2.816(5) . .
O23 O3' 5.103(6) . 3_756
O23 O3' 2.718(5) . .
O23 O4' 5.462(6) . .
O23 O5 5.433(5) . 3_656
O23 O5 5.284(5) . 1_655
O23 O5' 5.289(5) . 3_756
O23 O5' 5.266(5) . .
O23 O6 4.971(6) . 1_655
O23 O6' 3.251(5) . 1_655
O23 O6' 4.833(6) . 3_656
O23 O2aq 2.687(5) . .
O23 O2aq 2.773(5) . 3_756
O23 O34aq 2.936(5) . .
O23 O34aq 4.121(5) . 3_756
O23 O5aq 5.427(6) . 1_655
O23 O16P 4.704(4) . .
O23 O23P 5.255(4) . 3_756
O23 O23P 2.507(4) . .
O23 O45P 4.524(4) . .
O23 C1 5.135(5) . .
O23 C6 5.287(6) . .
O34 O34 5.633(5) . 3_766
O34 O45 3.663(5) . .
O34 O56 5.454(5) . .
O34 O2 4.940(6) . .
O34 O2' 4.937(5) . 3_756
O34 O3 5.491(5) . 3_766
O34 O3 2.761(6) . .
O34 O3' 5.001(6) . 3_766
O34 O3' 2.800(5) . .
O34 O4 2.793(6) . .
O34 O4 5.657(6) . 3_666
O34 O4' 5.843(7) . 3_766
O34 O4' 2.787(6) . .
O34 O5' 4.880(5) . .
O34 O6' 5.676(6) . 3_656
O34 O2aq 4.851(5) . .
O34 O2aq 5.701(5) . 3_756
O34 O34aq 2.652(5) . .
O34 O5aq 4.831(5) . 3_666
O34 O5aq 4.981(7) . .
O34 O16P 4.540(4) . .
O34 O23P 2.733(5) . .
O34 O45P 2.701(5) . .
O34 C1 3.465(6) . .
O34 C2 3.981(6) . .
O34 C3 4.989(9) . .
O34 C5 5.101(7) . .
O34 C6 4.123(6) . .
O45 O56 3.610(5) . .
O45 O56 5.373(5) . 3_656
O45 O1 6.028(7) . 3_656
O45 O1' 4.294(6) . 3_656
O45 O2' 5.154(5) . 3_756
O45 O3' 5.402(6) . .
O45 O3' 6.141(6) . 1_455
O45 O4 2.803(6) . .
O45 O4 4.816(6) . 3_666
O45 O4' 2.738(7) . .
O45 O5 2.796(5) . .
O45 O5' 5.247(5) . 3_656
O45 O5' 2.765(5) . .
O45 O6 5.899(6) . .
O45 O6 5.956(6) . 3_656
O45 O6' 4.245(6) . 3_656
O45 O2aq 5.646(5) . 3_656
O45 O2aq 5.238(5) . .
O45 O34aq 3.068(5) . .
O45 O5aq 2.696(6) . .
O45 O5aq 5.669(5) . 3_666
O45 O16P 5.101(5) . 3_656
O45 O16P 4.662(5) . .
O45 O23P 4.623(5) . .
O45 O45P 2.458(5) . .
O45 C1 4.956(6) . .
O45 C2 4.819(7) . .
O45 C2 5.120(7) . 3_666
O45 C3 4.439(9) . 3_666
O45 C4 5.199(9) . 3_666
O56 O56 4.661(4) . 3_656
O56 O1 5.294(6) . .
O56 O1' 5.678(6) . 3_656
O56 O1' 6.117(6) . .
O56 O2 5.716(6) . 1_455
O56 O2' 5.767(6) . 3_656
O56 O2' 5.472(5) . 1_455
O56 O3 5.035(5) . 1_455
O56 O3' 4.409(6) . 1_455
O56 O4 4.752(5) . .
O56 O4 5.221(5) . 3_666
O56 O4' 6.064(6) . .
O56 O5 4.683(5) . 3_656
O56 O5 2.788(6) . .
O56 O5' 2.673(4) . 3_656
O56 O5' 2.803(5) . .
O56 O6 2.822(6) . .
O56 O6' 2.820(5) . .
O56 O6' 5.565(5) . 3_656
O56 O2aq 3.254(5) . 3_656
O56 O2aq 5.344(5) . .
O56 O34aq 4.819(5) . 3_656
O56 O34aq 5.118(5) . .
O56 O5aq 2.639(5) . .
O56 O16P 4.434(5) . 3_656
O56 O16P 2.816(5) . .
O56 O23P 5.407(5) . 3_656
O56 O23P 4.699(5) . .
O56 O45P 2.769(4) . .
O56 O45P 5.083(4) . 3_656
O56 C1 4.081(6) . .
O56 C2 3.860(7) . .
O56 C3 5.014(9) . .
O1 O1' 2.665(8) . .
O1 O1' 5.306(7) . 2_655
O1 O2 4.020(7) . .
O1 O2' 5.315(6) . .
O1 O2' 5.968(7) . 2_655
O1 O3 6.022(7) . .
O1 O3 5.278(7) . 2_645
O1 O4' 5.182(7) . 4_454
O1 O5 4.207(7) . 3_656
O1 O5' 5.144(6) . 3_656
O1 O6 3.633(7) . .
O1 O6' 5.215(7) . .
O1 O2aq 5.227(6) . .
O1 O16P 2.893(6) . .
O1 O23P 3.935(6) . .
O1 O45P 5.052(6) . .
O1 C1 3.606(7) . .
O1 C2 4.608(8) . .
O1 C3 5.220(10) . .
O1 C4 5.000(10) . .
O1 C4 4.540(10) . 2_645
O1 C5 3.952(9) . 2_645
O1 C5 4.110(9) . .
O1 C6 3.309(8) . .
O1 C6 4.683(8) . 2_645
O1' O2 5.033(6) . .
O1' O2 4.302(7) . 2_645
O1' O2' 4.953(6) . .
O1' O3 4.464(6) . 2_645
O1' O3' 6.014(6) . 3_756
O1' O5 2.891(6) . 3_656
O1' O5' 4.691(6) . 3_656
O1' O6 5.130(7) . .
O1' O6' 5.411(6) . .
O1' O2aq 5.023(6) . .
O1' O5aq 5.111(7) . 3_656
O1' O16P 3.959(6) . .
O1' O23P 5.282(6) . .
O1' O23P 5.457(6) . 2_645
O1' C1 4.946(7) . 2_645
O1' C4 5.310(10) . 1_545
O1' C4 4.600(10) . 2_645
O1' C5 3.377(8) . 2_645
O1' C6 3.609(7) . 2_645
O2 O2' 2.694(6) . .
O2 O3 3.196(6) . .
O2 O3' 6.035(6) . 3_756
O2 O3' 4.950(6) . .
O2 O5 5.410(6) . 3_656
O2 O6 4.638(6) . 1_655
O2 O6' 3.522(6) . 1_655
O2 O2aq 4.053(6) . .
O2 O2aq 5.097(6) . 3_756
O2 O34aq 5.204(6) . .
O2 O34aq 5.100(5) . 3_756
O2 O16P 4.516(6) . .
O2 O23P 2.865(5) . .
O2 O45P 5.389(5) . .
O2 C1 4.604(6) . .
O2 C3 4.440(10) . 2_645
O2 C4 3.270(10) . 2_645
O2 C5 3.713(8) . 2_645
O2 C5 5.172(8) . .
O2 C6 5.101(7) . 2_645
O2 C6 4.078(7) . .
O2' O2' 5.487(7) . 3_756
O2' O3 5.665(6) . 3_756
O2' O3 4.995(6) . .
O2' O3' 3.469(6) . 3_756
O2' O3' 5.472(6) . .
O2' O4' 4.629(7) . 3_756
O2' O5 4.518(6) . 3_656
O2' O5' 4.931(5) . 3_756
O2' O6 5.315(6) . 1_655
O2' O6' 5.818(7) . 3_656
O2' O6' 2.938(5) . 1_655
O2' O2aq 3.872(6) . 3_756
O2' O2aq 2.909(6) . .
O2' O34aq 2.689(5) . 3_756
O2' O34aq 5.188(6) . .
O2' O5aq 5.974(6) . 3_656
O2' O16P 5.199(5) . .
O2' O23P 4.013(5) . .
O2' O23P 5.133(6) . 3_756
O2' O45P 5.534(5) . 3_756
O2' C3 5.190(10) . 2_645
O2' C4 3.990(10) . 2_645
O2' C5 3.910(7) . 2_645
O2' C6 5.079(7) . 2_645
O3 O3' 5.622(6) . 3_766
O3 O3' 2.698(6) . .
O3 O4 5.491(6) . 3_766
O3 O4 5.398(7) . .
O3 O4' 5.243(7) . .
O3 O4' 4.524(7) . 3_766
O3 O6 4.647(6) . 1_655
O3 O6' 4.502(6) . 1_655
O3 O2aq 4.919(6) . 3_756
O3 O2aq 5.118(6) . .
O3 O34aq 4.195(6) . .
O3 O5aq 5.006(7) . 1_655
O3 O16P 5.423(5) . .
O3 O23P 2.981(5) . .
O3 O45P 4.745(5) . .
O3 C1 4.299(6) . .
O3 C5 4.961(8) . .
O3 C6 4.056(7) . .
O3' O3' 5.828(6) . 3_766
O3' O4 5.120(6) . 3_766
O3' O4 5.306(7) . .
O3' O4' 3.802(7) . .
O3' O4' 5.346(7) . 3_766
O3' O5 4.358(6) . 1_655
O3' O5' 6.114(6) . .
O3' O6 5.554(7) . 1_655
O3' O6' 5.566(6) . 3_656
O3' O6' 4.834(7) . 1_655
O3' O2aq 3.479(6) . 3_756
O3' O2aq 4.819(6) . .
O3' O34aq 6.123(6) . 3_756
O3' O34aq 2.920(6) . .
O3' O5aq 3.850(7) . 1_655
O3' O23P 3.939(5) . .
O3' O45P 4.938(5) . .
O4 O4 3.058(7) . 3_666
O4 O4' 2.711(7) . .
O4 O4' 5.557(7) . 3_666
O4 O5 5.050(6) . .
O4 O5 5.713(6) . 3_666
O4 O5' 5.084(5) . .
O4 O6 5.897(7) . .
O4 O6 5.795(7) . 3_666
O4 O34aq 4.302(5) . .
O4 O5aq 3.005(7) . .
O4 O5aq 2.943(6) . 3_666
O4 O16P 5.297(6) . .
O4 O23P 4.739(6) . .
O4 O45P 2.948(5) . .
O4 O45P 4.924(5) . 3_666
O4 C1 5.192(7) . 3_666
O4 C1 4.002(7) . .
O4 C2 3.943(8) . 3_666
O4 C2 3.491(9) . .
O4 C3 4.290(10) . .
O4 C3 4.010(10) . 3_666
O4 C4 5.290(10) . 3_666
O4 C6 5.089(8) . .
O4' O5 5.486(7) . .
O4' O5' 4.998(6) . .
O4' O6 6.036(7) . 3_666
O4' O6 5.797(7) . 4
O4' O6' 5.354(7) . 3_656
O4' O2aq 6.101(7) . .
O4' O34aq 3.091(7) . .
O4' O5aq 4.779(7) . .
O4' O5aq 4.872(7) . 3_666
O4' O23P 5.049(6) . .
O4' O45P 3.882(6) . .
O4' C2 4.874(8) . 3_666
O4' C3 4.250(10) . 3_666
O4' C4 5.280(10) . 3_666
O5 O5 6.139(6) 3_656 .
O5 O5' 3.986(5) 3_656 .
O5 O5' 2.662(5) 3_656 3_656
O5 O6 5.191(6) 3_656 .
O5 O6 5.580(7) 3_656 3_656
O5 O6' 4.772(6) 3_656 .
O5 O6' 4.912(6) 3_656 3_656
O5 O2aq 3.083(5) 3_656 .
O5 O2aq 6.133(6) 3_656 3_656
O5 O34aq 5.542(5) 3_656 .
O5 O34aq 5.166(6) 3_656 3_656
O5 O5aq 2.856(6) 3_656 3_656
O5 O16P 5.067(5) 3_656 3_656
O5 O16P 3.145(5) 3_656 .
O5 O23P 4.532(5) 3_656 .
O5 O45P 3.988(5) 3_656 3_656
O5 O45P 5.057(5) 3_656 .
O5' O5' 2.876(5) 3_656 .
O5' O6 5.193(6) 3_656 3_656
O5' O6 4.050(6) 3_656 .
O5' O6' 4.954(5) 3_656 3_656
O5' O6' 2.766(5) 3_656 .
O5' O2aq 4.508(5) 3_656 .
O5' O2aq 3.477(5) 3_656 3_656
O5' O34aq 3.224(5) 3_656 3_656
O5' O34aq 5.683(5) 3_656 .
O5' O5aq 5.196(5) 3_656 .
O5' O5aq 4.053(5) 3_656 3_656
O5' O16P 3.101(5) 3_656 .
O5' O16P 3.353(5) 3_656 3_656
O5' O23P 4.156(5) 3_656 3_656
O5' O23P 5.226(5) 3_656 .
O5' O45P 2.790(4) 3_656 3_656
O5' O45P 4.358(4) 3_656 .
O5' C1 5.151(6) 3_656 3_656
O6 O6' 2.664(7) . .
O6 O2aq 5.121(6) . 3_656
O6 O34aq 5.677(6) . 3_656
O6 O5aq 4.438(7) . .
O6 O16P 2.893(5) . .
O6 O23P 4.997(6) . .
O6 O45P 4.078(5) . .
O6 C1 3.321(6) . .
O6 C2 3.117(7) . .
O6 C3 3.730(10) . .
O6 C4 4.410(10) . .
O6 C5 4.565(8) . .
O6 C6 4.085(7) . .
O6' O2aq 3.154(6) . 3_656
O6' O2aq 5.087(6) . 1_455
O6' O34aq 6.085(6) . 1_455
O6' O34aq 3.081(6) . 3_656
O6' O5aq 5.075(6) . .
O6' O16P 5.360(6) . 3_656
O6' O16P 4.007(5) . .
O6' O23P 5.340(5) . 1_455
O6' O23P 5.128(6) . 3_656
O6' O45P 5.294(5) . .
O6' O45P 4.761(5) . 3_656
O6' C4 5.031(9) . 2_545
O2aq O2aq 4.099(5) . 3_756
O2aq O34aq 4.272(5) . 3_756
O2aq O34aq 3.041(5) . .
O2aq O5aq 4.561(6) . 3_656
O2aq O16P 3.558(5) . .
O2aq O16P 5.687(5) . 3_656
O2aq O23P 2.952(5) . .
O2aq O23P 5.204(5) . 3_756
O2aq O45P 4.101(5) . .
O2aq O45P 5.840(5) . 3_656
O34aq O34aq 6.179(5) . 3_756
O34aq O5aq 5.329(6) . .
O34aq O16P 6.044(5) . 3_656
O34aq O16P 4.330(5) . .
O34aq O23P 6.146(5) . 3_756
O34aq O23P 2.952(5) . .
O34aq O45P 2.883(5) . .
O34aq C1 4.886(6) . .
O5aq O5aq 5.103(6) . 3_666
O5aq O16P 4.707(6) . .
O5aq O16P 5.819(5) . 3_656
O5aq O23P 5.597(6) . .
O5aq O45P 5.635(5) . 3_666
O5aq O45P 3.087(6) . .
O5aq C1 4.544(7) . .
O5aq C2 3.737(8) . .
O5aq C2 4.702(7) . 3_666
O5aq C3 4.650(10) . .
O5aq C3 4.610(10) . 3_666
O16P O16P 5.783(5) . 3_656
O16P O23P 2.528(4) . .
O16P O45P 5.756(4) . 3_656
O16P O45P 2.497(4) . .
O16P C1 2.733(5) . .
O16P C2 3.527(7) . .
O16P C3 4.749(9) . .
O16P C4 5.251(9) . .
O16P C5 4.766(7) . .
O16P C6 3.560(6) . .
O23P O45P 2.544(4) . .
O23P C1 2.716(5) . .
O23P C2 3.923(6) . .
O23P C3 5.095(9) . .
O23P C5 4.514(7) . .
O23P C6 3.142(6) . .
O45P C1 2.652(5) . .
O45P C2 2.941(7) . .
O45P C3 4.325(9) . .
O45P C4 5.190(9) . .
O45P C5 5.039(7) . .
O45P C6 3.922(6) . .
O1w C2 3.427(8) . .
O1w C3 3.650(10) . .
C1 C3 2.420(9) . .
C1 C4 2.778(9) . .
C1 C5 2.413(8) . .
C2 C4 2.410(10) . .
C2 C5 2.792(9) . .
C2 C6 2.417(8) . .
C3 C5 2.420(10) . .
C3 C6 2.790(10) . .
C4 C6 2.410(10) . .
C11 C21 2.47(2) . .
C11 C31 2.43(2) . .
C11 C22 3.75(3) . 2_645
C21 C31 2.47(2) . .
C31 C32 4.26(3) . 2_545
C12 C22 2.39(2) . .
C12 C32 2.44(4) . .
C22 C32 2.31(4) . .
